data_2235787
loop_
_publ_author_name
'Kudryavtsev, Konstantin V.'
'Vatsadze, Sergey Z.'
'Semashko, Vera S.'
'Churakov, Andrei V.'

_publ_section_title
;
 <i>syn</i>-3-(4-Chlorobenzyl)-1,5-dimethyl-3,7-diazabicyclo[3.3.1]nonan-9-ol
;
_journal_coeditor_code FF2075
_journal_issue 8
_journal_name_full 'Acta Crystallographica Section E'
_journal_page_first o2373
_journal_paper_doi 10.1107/S1600536812030310
_journal_volume 68
_journal_year 2012
_chemical_formula_iupac 'C16 H23 Cl N2 O'
_chemical_formula_moiety 'C16 H23 Cl N2 O'
_chemical_formula_sum 'C16 H23 Cl N2 O'
_chemical_formula_weight 294.81
_chemical_name_systematic
;
<i>syn</i>-3-(4-Chlorobenzyl)-1,5-dimethyl-3,7-diazabicyclo[3.3.1]nonan-9-ol
;
_space_group_IT_number 14
_symmetry_cell_setting monoclinic
_symmetry_space_group_name_Hall '-P 2yn'
_symmetry_space_group_name_H-M 'P 1 21/n 1'
_atom_sites_solution_hydrogens difmap
_atom_sites_solution_primary direct
_atom_sites_solution_secondary difmap
_audit_creation_method SHELXL97
_cell_angle_alpha 90.00
_cell_angle_beta 107.5200(10)
_cell_angle_gamma 90.00
_cell_formula_units_Z 4
_cell_length_a 7.9739(4)
_cell_length_b 16.8120(9)
_cell_length_c 12.1103(6)
_cell_measurement_reflns_used 4857
_cell_measurement_temperature 120(2)
_cell_measurement_theta_max 29.998
_cell_measurement_theta_min 2.728
_cell_volume 1548.16(14)
_computing_cell_refinement 'SAINT (Bruker, 2008)'
_computing_data_collection 'APEX2 (Bruker, 2008)'
_computing_data_reduction 'SAINT (Bruker, 2008)'
_computing_molecular_graphics 'SHELXTL (Sheldrick, 2008)'
_computing_publication_material 'SHELXTL (Sheldrick, 2008)'
_computing_structure_refinement 'SHELXTL (Sheldrick, 2008)'
_computing_structure_solution 'SHELXTL (Sheldrick, 2008)'
_diffrn_ambient_temperature 120(2)
_diffrn_measured_fraction_theta_full 1.000
_diffrn_measured_fraction_theta_max 1.000
_diffrn_measurement_device_type 'Bruker SMART 1K <b>[or APEXII?]</b>'
_diffrn_measurement_method \w
_diffrn_radiation_monochromator graphite
_diffrn_radiation_source 'fine-focus sealed tube'
_diffrn_radiation_type MoK\a
_diffrn_radiation_wavelength 0.71073
_diffrn_reflns_av_R_equivalents 0.0337
_diffrn_reflns_av_sigmaI/netI 0.0391
_diffrn_reflns_limit_h_max 9
_diffrn_reflns_limit_h_min -10
_diffrn_reflns_limit_k_max 14
_diffrn_reflns_limit_k_min -22
_diffrn_reflns_limit_l_max 15
_diffrn_reflns_limit_l_min -15
_diffrn_reflns_number 10450
_diffrn_reflns_theta_full 28.00
_diffrn_reflns_theta_max 28.00
_diffrn_reflns_theta_min 2.14
_diffrn_standards_decay_% 0
_diffrn_standards_interval_time 0
_diffrn_standards_number 0
_exptl_absorpt_coefficient_mu 0.245
_exptl_absorpt_correction_T_max 0.9526
_exptl_absorpt_correction_T_min 0.9413
_exptl_absorpt_correction_type multi-scan
_exptl_absorpt_process_details '(SADABS; Bruker, 2008)'
_exptl_crystal_colour colourless
_exptl_crystal_density_diffrn 1.265
_exptl_crystal_density_method 'not measured'
_exptl_crystal_description prism
_exptl_crystal_F_000 632
_exptl_crystal_size_max 0.25
_exptl_crystal_size_mid 0.20
_exptl_crystal_size_min 0.20
_refine_diff_density_max 0.390
_refine_diff_density_min -0.355
_refine_ls_extinction_method none
_refine_ls_goodness_of_fit_ref 1.018
_refine_ls_hydrogen_treatment refall
_refine_ls_matrix_type full
_refine_ls_number_parameters 273
_refine_ls_number_reflns 3747
_refine_ls_number_restraints 0
_refine_ls_restrained_S_all 1.018
_refine_ls_R_factor_all 0.0584
_refine_ls_R_factor_gt 0.0422
_refine_ls_shift/su_max 0.002
_refine_ls_shift/su_mean 0.000
_refine_ls_structure_factor_coef Fsqd
_refine_ls_weighting_details 'calc w = 1/[\s^2^(Fo^2^)+(0.0513P)^2^+0.4862P] where P=(Fo^2^+2Fc^2^)/3'
_refine_ls_weighting_scheme calc
_refine_ls_wR_factor_gt 0.0990
_refine_ls_wR_factor_ref 0.1066
_reflns_number_gt 2976
_reflns_number_total 3747
_reflns_threshold_expression I>2\s(I)
_cod_data_source_file ff2075.cif
_cod_data_source_block I
_cod_original_sg_symbol_H-M 'P 21/n'
_cod_database_code 2235787
_cod_database_fobs_code 2235787

loop_
_symmetry_equiv_pos_as_xyz
'x, y, z'
'-x+1/2, y+1/2, -z+1/2'
'-x, -y, -z'
'x-1/2, -y-1/2, z-1/2'

loop_
_atom_site_type_symbol
_atom_site_label
_atom_site_fract_x
_atom_site_fract_y
_atom_site_fract_z
_atom_site_U_iso_or_equiv
_atom_site_adp_type
_atom_site_calc_flag
_atom_site_occupancy
_atom_site_symmetry_multiplicity
Cl Cl1 0.97589(5) 1.10266(3) 0.39054(4) 0.03592(14) Uani d 1 1
O O1 -0.15380(14) 0.82506(6) -0.00656(9) 0.0220(2) Uani d 1 1
N N1 0.16827(16) 0.92965(7) 0.19544(10) 0.0176(3) Uani d 1 1
N N2 0.22587(17) 0.78671(8) 0.32531(11) 0.0211(3) Uani d 1 1
C C1 -0.01659(19) 0.92287(8) 0.19298(13) 0.0180(3) Uani d 1 1
C C2 0.20407(19) 0.88120(9) 0.10373(13) 0.0176(3) Uani d 1 1
C C3 0.0379(2) 0.79594(9) 0.31288(13) 0.0216(3) Uani d 1 1
C C4 0.2528(2) 0.75254(9) 0.22011(13) 0.0204(3) Uani d 1 1
C C5 -0.07319(18) 0.83646(8) 0.20054(12) 0.0173(3) Uani d 1 1
C C6 0.14948(19) 0.79358(8) 0.10650(12) 0.0168(3) Uani d 1 1
C C7 -0.2661(2) 0.83514(11) 0.19815(17) 0.0265(3) Uani d 1 1
C C8 0.1851(2) 0.74991(10) 0.00522(14) 0.0244(3) Uani d 1 1
C C9 -0.04692(19) 0.79066(8) 0.09780(12) 0.0173(3) Uani d 1 1
C C11 0.2140(2) 1.01297(9) 0.18344(15) 0.0224(3) Uani d 1 1
C C12 0.4088(2) 1.02924(8) 0.23069(14) 0.0212(3) Uani d 1 1
C C13 0.4991(2) 1.01062(12) 0.34495(15) 0.0332(4) Uani d 1 1
C C14 0.6739(2) 1.03189(12) 0.39435(16) 0.0350(4) Uani d 1 1
C C15 0.7590(2) 1.07151(9) 0.32730(15) 0.0249(3) Uani d 1 1
C C16 0.6764(2) 1.08801(10) 0.21243(16) 0.0284(4) Uani d 1 1
C C17 0.5000(2) 1.06683(10) 0.16459(15) 0.0267(4) Uani d 1 1
H H1 -0.185(3) 0.7863(13) -0.056(2) 0.047(6) Uiso d 1 1
H H2 0.275(2) 0.8334(12) 0.3320(17) 0.029(5) Uiso d 1 1
H H9 -0.082(2) 0.7325(11) 0.1019(15) 0.024(5) Uiso d 1 1
H H11 -0.029(2) 0.9525(9) 0.2591(14) 0.014(4) Uiso d 1 1
H H12 -0.097(2) 0.9484(10) 0.1210(15) 0.022(4) Uiso d 1 1
H H21 0.328(2) 0.8846(10) 0.1130(14) 0.017(4) Uiso d 1 1
H H22 0.144(2) 0.9043(10) 0.0278(15) 0.018(4) Uiso d 1 1
H H31 -0.013(2) 0.7404(11) 0.3163(16) 0.027(5) Uiso d 1 1
H H32 0.032(2) 0.8250(10) 0.3794(16) 0.021(4) Uiso d 1 1
H H41 0.219(2) 0.6942(10) 0.2163(14) 0.017(4) Uiso d 1 1
H H42 0.382(2) 0.7540(10) 0.2280(14) 0.018(4) Uiso d 1 1
H H13 0.438(3) 0.9822(12) 0.3919(18) 0.041(6) Uiso d 1 1
H H14 0.737(3) 1.0203(13) 0.4736(19) 0.043(6) Uiso d 1 1
H H16 0.736(3) 1.1168(14) 0.168(2) 0.054(7) Uiso d 1 1
H H17 0.438(3) 1.0795(12) 0.0842(19) 0.043(6) Uiso d 1 1
H H71 -0.343(3) 0.8633(12) 0.1288(18) 0.040(6) Uiso d 1 1
H H72 -0.309(3) 0.7796(13) 0.1971(19) 0.046(6) Uiso d 1 1
H H73 -0.279(3) 0.8637(13) 0.2655(19) 0.046(6) Uiso d 1 1
H H81 0.309(3) 0.7521(12) 0.0095(17) 0.036(5) Uiso d 1 1
H H82 0.116(2) 0.7740(11) -0.0672(17) 0.029(5) Uiso d 1 1
H H83 0.151(2) 0.6936(12) 0.0048(15) 0.027(5) Uiso d 1 1
H H111 0.153(2) 1.0450(11) 0.2285(16) 0.029(5) Uiso d 1 1
H H112 0.172(2) 1.0293(11) 0.1034(17) 0.032(5) Uiso d 1 1

loop_
_atom_site_aniso_label
_atom_site_aniso_U_11
_atom_site_aniso_U_22
_atom_site_aniso_U_33
_atom_site_aniso_U_12
_atom_site_aniso_U_13
_atom_site_aniso_U_23
Cl1 0.0236(2) 0.0411(3) 0.0449(3) -0.01249(17) 0.01322(18) -0.0198(2)
O1 0.0232(6) 0.0192(5) 0.0174(5) 0.0022(4) -0.0034(4) -0.0017(4)
N1 0.0177(6) 0.0145(6) 0.0201(6) -0.0009(4) 0.0047(5) -0.0012(5)
N2 0.0240(7) 0.0205(6) 0.0159(6) -0.0001(5) 0.0017(5) 0.0010(5)
C1 0.0180(7) 0.0165(7) 0.0196(7) 0.0016(5) 0.0059(6) -0.0023(6)
C2 0.0162(7) 0.0189(7) 0.0177(7) 0.0014(5) 0.0051(6) 0.0010(5)
C3 0.0262(8) 0.0226(8) 0.0167(7) -0.0007(6) 0.0074(6) 0.0013(6)
C4 0.0203(7) 0.0194(7) 0.0191(7) 0.0041(6) 0.0026(6) 0.0026(6)
C5 0.0162(7) 0.0168(7) 0.0184(7) -0.0009(5) 0.0046(6) -0.0012(5)
C6 0.0192(7) 0.0157(7) 0.0152(7) 0.0023(5) 0.0045(6) 0.0001(5)
C7 0.0201(8) 0.0281(9) 0.0335(9) -0.0020(6) 0.0115(7) -0.0024(7)
C8 0.0279(9) 0.0247(8) 0.0215(8) 0.0045(6) 0.0086(7) -0.0019(6)
C9 0.0185(7) 0.0146(7) 0.0159(7) 0.0008(5) 0.0007(5) 0.0003(5)
C11 0.0230(8) 0.0158(7) 0.0267(8) -0.0008(6) 0.0048(6) 0.0015(6)
C12 0.0239(8) 0.0152(7) 0.0253(8) -0.0020(6) 0.0084(6) -0.0038(6)
C13 0.0274(9) 0.0496(11) 0.0237(9) -0.0135(8) 0.0093(7) -0.0002(8)
C14 0.0277(9) 0.0543(12) 0.0217(9) -0.0116(8) 0.0053(7) -0.0041(8)
C15 0.0203(7) 0.0236(8) 0.0329(9) -0.0061(6) 0.0108(7) -0.0114(7)
C16 0.0287(9) 0.0229(8) 0.0379(9) -0.0015(6) 0.0166(8) 0.0046(7)
C17 0.0271(8) 0.0238(8) 0.0294(9) 0.0018(6) 0.0087(7) 0.0064(7)

loop_
_atom_type_symbol
_atom_type_description
_atom_type_scat_dispersion_real
_atom_type_scat_dispersion_imag
_atom_type_scat_source
C C 0.0033 0.0016 'International Tables Vol C Tables 4.2.6.8 and 6.1.1.4'
H H 0.0000 0.0000 'International Tables Vol C Tables 4.2.6.8 and 6.1.1.4'
N N 0.0061 0.0033 'International Tables Vol C Tables 4.2.6.8 and 6.1.1.4'
O O 0.0106 0.0060 'International Tables Vol C Tables 4.2.6.8 and 6.1.1.4'
Cl Cl 0.1484 0.1585 'International Tables Vol C Tables 4.2.6.8 and 6.1.1.4'

loop_
_geom_angle_atom_site_label_1
_geom_angle_atom_site_label_2
_geom_angle_atom_site_label_3
_geom_angle
C9 O1 H1 106.2(15)
C11 N1 C1 110.47(11)
C11 N1 C2 110.08(12)
C1 N1 C2 111.27(11)
C3 N2 C4 111.30(12)
C3 N2 H2 109.3(13)
C4 N2 H2 104.8(13)
N1 C1 C5 112.58(11)
N1 C1 H11 106.9(9)
C5 C1 H11 109.4(9)
N1 C1 H12 111.0(10)
C5 C1 H12 109.4(10)
H11 C1 H12 107.3(13)
N1 C2 C6 113.11(12)
N1 C2 H21 107.7(10)
C6 C2 H21 110.0(10)
N1 C2 H22 109.7(10)
C6 C2 H22 109.8(10)
H21 C2 H22 106.2(14)
N2 C3 C5 115.77(12)
N2 C3 H31 107.9(10)
C5 C3 H31 107.9(10)
N2 C3 H32 106.1(11)
C5 C3 H32 110.9(10)
H31 C3 H32 108.0(15)
N2 C4 C6 114.89(12)
N2 C4 H41 108.1(9)
C6 C4 H41 109.2(9)
N2 C4 H42 108.7(10)
C6 C4 H42 109.4(10)
H41 C4 H42 106.2(13)
C7 C5 C9 111.12(12)
C7 C5 C1 108.97(12)
C9 C5 C1 108.28(12)
C7 C5 C3 108.52(13)
C9 C5 C3 108.21(12)
C1 C5 C3 111.76(12)
C8 C6 C4 108.87(12)
C8 C6 C9 111.18(12)
C4 C6 C9 107.90(12)
C8 C6 C2 108.67(12)
C4 C6 C2 111.71(12)
C9 C6 C2 108.54(11)
C5 C7 H71 111.5(12)
C5 C7 H72 110.7(12)
H71 C7 H72 108.4(17)
C5 C7 H73 109.4(12)
H71 C7 H73 106.2(17)
H72 C7 H73 110.6(18)
C6 C8 H81 111.8(12)
C6 C8 H82 109.5(11)
H81 C8 H82 108.6(16)
C6 C8 H83 110.5(11)
H81 C8 H83 108.0(16)
H82 C8 H83 108.5(15)
O1 C9 C5 109.08(11)
O1 C9 C6 111.99(12)
C5 C9 C6 108.29(11)
O1 C9 H9 109.6(10)
C5 C9 H9 109.6(10)
C6 C9 H9 108.2(10)
N1 C11 C12 113.18(12)
N1 C11 H111 106.7(11)
C12 C11 H111 108.2(11)
N1 C11 H112 110.5(11)
C12 C11 H112 109.6(11)
H111 C11 H112 108.5(15)
C17 C12 C13 118.22(15)
C17 C12 C11 121.53(15)
C13 C12 C11 120.16(14)
C14 C13 C12 121.57(16)
C14 C13 H13 119.2(12)
C12 C13 H13 119.2(12)
C15 C14 C13 118.67(17)
C15 C14 H14 118.9(13)
C13 C14 H14 122.4(13)
C16 C15 C14 121.53(16)
C16 C15 Cl1 119.45(13)
C14 C15 Cl1 119.01(14)
C15 C16 C17 118.92(16)
C15 C16 H16 120.4(15)
C17 C16 H16 120.5(14)
C12 C17 C16 121.00(16)
C12 C17 H17 118.8(13)
C16 C17 H17 120.2(13)

loop_
_geom_bond_atom_site_label_1
_geom_bond_atom_site_label_2
_geom_bond_distance
Cl1 C15 1.7476(16)
O1 C9 1.4175(17)
O1 H1 0.87(2)
N1 C11 1.4656(19)
N1 C1 1.4698(19)
N1 C2 1.4729(19)
N2 C3 1.469(2)
N2 C4 1.471(2)
N2 H2 0.870(19)
C1 C5 1.532(2)
C1 H11 0.972(16)
C1 H12 1.010(18)
C2 C6 1.539(2)
C2 H21 0.962(17)
C2 H22 0.980(17)
C3 C5 1.541(2)
C3 H31 1.026(19)
C3 H32 0.955(18)
C4 C6 1.5381(19)
C4 H41 1.014(17)
C4 H42 1.005(17)
C5 C7 1.530(2)
C5 C9 1.530(2)
C6 C8 1.528(2)
C6 C9 1.538(2)
C7 H71 1.00(2)
C7 H72 0.99(2)
C7 H73 0.98(2)
C8 H81 0.97(2)
C8 H82 0.971(19)
C8 H83 0.984(19)
C9 H9 1.021(18)
C11 C12 1.510(2)
C11 H111 0.993(19)
C11 H112 0.97(2)
C12 C17 1.386(2)
C12 C13 1.390(2)
C13 C14 1.388(2)
C13 H13 0.98(2)
C14 C15 1.377(2)
C14 H14 0.96(2)
C15 C16 1.376(3)
C16 C17 1.397(2)
C16 H16 0.95(2)
C17 H17 0.97(2)

loop_
_geom_hbond_atom_site_label_D
_geom_hbond_atom_site_label_H
_geom_hbond_atom_site_label_A
_geom_hbond_site_symmetry_A
_geom_hbond_distance_DH
_geom_hbond_distance_HA
_geom_hbond_distance_DA
_geom_hbond_angle_DHA
_geom_hbond_publ_flag
N2 H2 N1 . 0.870(19) 2.287(19) 2.8327(18) 120.8(16) yes
O1 H1 N2 4_575 0.87(2) 1.86(2) 2.7242(17) 172(2) yes

loop_
_geom_torsion_atom_site_label_1
_geom_torsion_atom_site_label_2
_geom_torsion_atom_site_label_3
_geom_torsion_atom_site_label_4
_geom_torsion
C11 N1 C1 C5 177.79(12)
C2 N1 C1 C5 55.20(16)
C11 N1 C2 C6 -176.75(12)
C1 N1 C2 C6 -53.93(15)
C4 N2 C3 C5 -48.59(17)
C3 N2 C4 C6 49.63(17)
N1 C1 C5 C7 179.66(13)
N1 C1 C5 C9 -59.36(15)
N1 C1 C5 C3 59.73(16)
N2 C3 C5 C7 175.66(13)
N2 C3 C5 C9 54.98(16)
N2 C3 C5 C1 -64.15(16)
N2 C4 C6 C8 -177.88(13)
N2 C4 C6 C9 -57.11(16)
N2 C4 C6 C2 62.10(17)
N1 C2 C6 C8 177.65(12)
N1 C2 C6 C4 -62.22(16)
N1 C2 C6 C9 56.62(15)
C7 C5 C9 O1 58.55(16)
C1 C5 C9 O1 -61.09(15)
C3 C5 C9 O1 177.60(12)
C7 C5 C9 C6 -179.33(12)
C1 C5 C9 C6 61.02(14)
C3 C5 C9 C6 -60.28(14)
C8 C6 C9 O1 -58.82(15)
C4 C6 C9 O1 -178.14(11)
C2 C6 C9 O1 60.65(15)
C8 C6 C9 C5 -179.14(12)
C4 C6 C9 C5 61.55(14)
C2 C6 C9 C5 -59.66(14)
C1 N1 C11 C12 157.40(13)
C2 N1 C11 C12 -79.32(16)
N1 C11 C12 C17 127.48(16)
N1 C11 C12 C13 -56.2(2)
C17 C12 C13 C14 2.9(3)
C11 C12 C13 C14 -173.55(17)
C12 C13 C14 C15 -0.8(3)
C13 C14 C15 C16 -2.1(3)
C13 C14 C15 Cl1 177.03(15)
C14 C15 C16 C17 2.7(3)
Cl1 C15 C16 C17 -176.40(13)
C13 C12 C17 C16 -2.2(2)
C11 C12 C17 C16 174.16(15)
C15 C16 C17 C12 -0.5(3)
C5 C9 O1 H1 -147.5(15)
C6 C9 O1 H1 92.6(15)
